data_7105032
loop_
_publ_author_name
'Liu, Deng'
'Li, Mian'
'Li, Dan'

_publ_section_title
;
 Reversible solid-gas chemical equilibrium between a 0-periodic
 deformable molecular tecton and a 3-periodic coordination
 architecture.
;
_journal_issue 45
_journal_name_full 'Chemical communications (Cambridge, England)'
_journal_page_first 6943
_journal_page_last 6945
_journal_paper_doi 10.1039/b911955h
_journal_year 2009
_chemical_formula_moiety 'Cu C22 H14 N12'
_chemical_formula_sum 'C22 H14 Cu N12'
_chemical_formula_weight 509.99
_chemical_name_systematic
;
?
;
_space_group_IT_number 148
_symmetry_cell_setting hexagonal
_symmetry_space_group_name_Hall '-R 3'
_symmetry_space_group_name_H-M 'R -3 :H'
_atom_sites_solution_hydrogens geom
_atom_sites_solution_primary direct
_atom_sites_solution_secondary difmap
_audit_creation_method SHELXL-97
_cell_angle_alpha 90.00
_cell_angle_beta 90.00
_cell_angle_gamma 120.00
_cell_formula_units_Z 9
_cell_length_a 27.226(6)
_cell_length_b 27.226(6)
_cell_length_c 8.981(6)
_cell_measurement_reflns_used 1500
_cell_measurement_temperature 298(2)
_cell_measurement_theta_max 25.00
_cell_measurement_theta_min 2.62
_cell_volume 5765.9(42)
_computing_cell_refinement 'Bruker SMART'
_computing_data_collection 'Bruker SMART'
_computing_data_reduction 'Bruker SMART'
_computing_molecular_graphics 'Bruker SHELXTL'
_computing_publication_material 'Bruker SHELXTL'
_computing_structure_refinement 'SHELXL-97 (Sheldrick, 1997)'
_computing_structure_solution 'SHELXS-97 (Sheldrick, 1990)'
_diffrn_ambient_temperature 298(2)
_diffrn_measured_fraction_theta_full 0.956
_diffrn_measured_fraction_theta_max 0.956
_diffrn_measurement_device_type 'CCD area detector'
_diffrn_measurement_method 'phi and omega scans'
_diffrn_radiation_monochromator graphite
_diffrn_radiation_source 'fine-focus sealed tube'
_diffrn_radiation_type MoK\a
_diffrn_radiation_wavelength 0.71073
_diffrn_reflns_av_R_equivalents 0.0780
_diffrn_reflns_av_sigmaI/netI 0.0801
_diffrn_reflns_limit_h_max 34
_diffrn_reflns_limit_h_min -34
_diffrn_reflns_limit_k_max 30
_diffrn_reflns_limit_k_min -35
_diffrn_reflns_limit_l_max 11
_diffrn_reflns_limit_l_min -10
_diffrn_reflns_number 10532
_diffrn_reflns_theta_full 27.92
_diffrn_reflns_theta_max 27.92
_diffrn_reflns_theta_min 2.43
_exptl_absorpt_coefficient_mu 0.886
_exptl_absorpt_correction_T_max 0.8786
_exptl_absorpt_correction_T_min 0.8427
_exptl_absorpt_correction_type multi-scan
_exptl_absorpt_process_details sadabs
_exptl_crystal_colour purple
_exptl_crystal_density_diffrn 1.322
_exptl_crystal_density_method 'not measured'
_exptl_crystal_description pillar
_exptl_crystal_F_000 2331
_exptl_crystal_size_max 0.20
_exptl_crystal_size_mid 0.16
_exptl_crystal_size_min 0.15
_refine_diff_density_max 0.981
_refine_diff_density_min -0.578
_refine_diff_density_rms 0.121
_refine_ls_extinction_method none
_refine_ls_goodness_of_fit_ref 1.056
_refine_ls_hydrogen_treatment constr
_refine_ls_matrix_type full
_refine_ls_number_parameters 160
_refine_ls_number_reflns 2930
_refine_ls_number_restraints 0
_refine_ls_restrained_S_all 1.056
_refine_ls_R_factor_all 0.0881
_refine_ls_R_factor_gt 0.0628
_refine_ls_shift/su_max 0.000
_refine_ls_shift/su_mean 0.000
_refine_ls_structure_factor_coef Fsqd
_refine_ls_weighting_details 'calc w=1/[\s^2^(Fo^2^)+(0.1033P)^2^+0.0000P] where P=(Fo^2^+2Fc^2^)/3'
_refine_ls_weighting_scheme calc
_refine_ls_wR_factor_gt 0.1889
_refine_ls_wR_factor_ref 0.2009
_reflns_number_gt 1880
_reflns_number_total 2930
_reflns_threshold_expression >2sigma(I)
_cod_data_source_file b911955h.txt
_cod_data_source_block complex1
_cod_depositor_comments
;
The following automatic conversions were performed:
'_symmetry_cell_setting' value 'Hexagonal' changed to 'hexagonal'
according to '/home/saulius/struct/CIF-dictionaries/cif_core.dic'
dictionary named 'cif_core.dic' version 2.4.1 from 2010-06-29.

Automatic conversion script
Id: cif_fix_enum 1527 2010-12-29 10:47:43Z saulius 
;
_cod_original_sg_symbol_H-M R-3
_cod_database_code 7105032

loop_
_symmetry_equiv_pos_as_xyz
'x, y, z'
'-y, x-y, z'
'-x+y, -x, z'
'x+2/3, y+1/3, z+1/3'
'-y+2/3, x-y+1/3, z+1/3'
'-x+y+2/3, -x+1/3, z+1/3'
'x+1/3, y+2/3, z+2/3'
'-y+1/3, x-y+2/3, z+2/3'
'-x+y+1/3, -x+2/3, z+2/3'
'-x, -y, -z'
'y, -x+y, -z'
'x-y, x, -z'
'-x+2/3, -y+1/3, -z+1/3'
'y+2/3, -x+y+1/3, -z+1/3'
'x-y+2/3, x+1/3, -z+1/3'
'-x+1/3, -y+2/3, -z+2/3'
'y+1/3, -x+y+2/3, -z+2/3'
'x-y+1/3, x+2/3, -z+2/3'

loop_
_atom_site_label
_atom_site_type_symbol
_atom_site_fract_x
_atom_site_fract_y
_atom_site_fract_z
_atom_site_U_iso_or_equiv
_atom_site_adp_type
_atom_site_occupancy
_atom_site_symmetry_multiplicity
_atom_site_calc_flag
_atom_site_refinement_flags
_atom_site_disorder_assembly
_atom_site_disorder_group
Cu1 Cu 0.8333 0.1667 0.1667 0.0445(3) Uani 1 2 d S . .
N1 N 0.81362(15) 0.23338(14) 0.3134(5) 0.0614(10) Uani 1 1 d . . .
N2 N 0.7744(2) 0.28123(19) 0.5191(7) 0.0923(15) Uani 1 1 d . . .
N3 N 0.80802(12) 0.13289(12) 0.3616(4) 0.0459(8) Uani 1 1 d . . .
N4 N 0.79972(12) 0.08171(12) 0.4108(4) 0.0460(8) Uani 1 1 d . . .
N5 N 0.76498(13) 0.11802(13) 0.5826(4) 0.0521(8) Uani 1 1 d . . .
N6 N 0.70891(14) -0.08314(12) 0.7612(4) 0.0496(8) Uani 1 1 d . . .
C1 C 0.8163(2) 0.2828(2) 0.2903(7) 0.0839(16) Uani 1 1 d . . .
H1 H 0.8320 0.3022 0.2019 0.101 Uiso 1 1 calc R . .
C2 C 0.7968(3) 0.3059(2) 0.3920(8) 0.098(2) Uani 1 1 d . . .
H2 H 0.7994 0.3406 0.3705 0.118 Uiso 1 1 calc R . .
C3 C 0.77190(19) 0.23141(19) 0.5432(6) 0.0703(13) Uani 1 1 d . . .
H3 H 0.7567 0.2125 0.6325 0.084 Uiso 1 1 calc R . .
C4 C 0.79066(16) 0.20764(16) 0.4427(5) 0.0519(10) Uani 1 1 d . . .
C5 C 0.78747(15) 0.15269(15) 0.4649(4) 0.0451(9) Uani 1 1 d . . .
C6 C 0.77416(15) 0.07550(15) 0.5421(4) 0.0460(9) Uani 1 1 d . . .
C7 C 0.75434(16) 0.02227(15) 0.6267(4) 0.0464(9) Uani 1 1 d . . .
C8 C 0.71387(18) 0.00658(16) 0.7361(5) 0.0575(11) Uani 1 1 d . . .
H8 H 0.7017 0.0313 0.7674 0.069 Uiso 1 1 calc R . .
C9 C 0.69181(19) -0.04671(17) 0.7983(5) 0.0597(12) Uani 1 1 d . . .
H9 H 0.6635 -0.0577 0.8698 0.072 Uiso 1 1 calc R . .
C10 C 0.75046(18) -0.06611(16) 0.6612(5) 0.0565(11) Uani 1 1 d . . .
H10 H 0.7641 -0.0904 0.6376 0.068 Uiso 1 1 calc R . .
C11 C 0.77396(17) -0.01440(16) 0.5913(5) 0.0552(11) Uani 1 1 d . . .
H11 H 0.8026 -0.0042 0.5213 0.066 Uiso 1 1 calc R . .

loop_
_atom_site_aniso_label
_atom_site_aniso_U_11
_atom_site_aniso_U_22
_atom_site_aniso_U_33
_atom_site_aniso_U_23
_atom_site_aniso_U_13
_atom_site_aniso_U_12
Cu1 0.0411(4) 0.0464(4) 0.0341(4) 0.0102(3) -0.0043(3) 0.0130(3)
N1 0.067(2) 0.0467(18) 0.060(3) 0.0162(17) 0.0012(19) 0.0209(17)
N2 0.110(4) 0.067(3) 0.105(5) -0.009(3) -0.006(3) 0.047(3)
N3 0.0444(16) 0.0437(17) 0.0404(19) 0.0091(14) -0.0029(14) 0.0152(14)
N4 0.0467(17) 0.0441(16) 0.0401(19) 0.0083(14) -0.0003(14) 0.0175(14)
N5 0.0583(19) 0.0452(17) 0.047(2) 0.0086(15) 0.0049(16) 0.0218(15)
N6 0.067(2) 0.0418(16) 0.041(2) 0.0065(14) 0.0143(16) 0.0280(16)
C1 0.103(4) 0.059(3) 0.087(4) 0.021(3) 0.001(3) 0.039(3)
C2 0.120(5) 0.053(3) 0.118(6) 0.020(3) 0.006(4) 0.041(3)
C3 0.076(3) 0.056(3) 0.073(4) 0.000(2) 0.001(3) 0.029(2)
C4 0.052(2) 0.044(2) 0.051(3) 0.0009(19) -0.0085(19) 0.0174(18)
C5 0.0472(19) 0.0442(19) 0.037(2) 0.0073(16) -0.0037(16) 0.0175(16)
C6 0.046(2) 0.0440(19) 0.038(2) 0.0112(17) 0.0016(16) 0.0152(16)
C7 0.052(2) 0.0443(19) 0.036(2) 0.0067(16) 0.0007(17) 0.0193(17)
C8 0.077(3) 0.052(2) 0.052(3) 0.014(2) 0.021(2) 0.038(2)
C9 0.084(3) 0.054(2) 0.048(3) 0.012(2) 0.029(2) 0.040(2)
C10 0.067(3) 0.053(2) 0.054(3) 0.007(2) 0.017(2) 0.033(2)
C11 0.057(2) 0.050(2) 0.055(3) 0.0116(19) 0.022(2) 0.0243(19)

loop_
_atom_type_symbol
_atom_type_description
_atom_type_scat_dispersion_real
_atom_type_scat_dispersion_imag
_atom_type_scat_source
C C 0.0033 0.0016 'International Tables Vol C Tables 4.2.6.8 and 6.1.1.4'
H H 0.0000 0.0000 'International Tables Vol C Tables 4.2.6.8 and 6.1.1.4'
N N 0.0061 0.0033 'International Tables Vol C Tables 4.2.6.8 and 6.1.1.4'
Cu Cu 0.3201 1.2651 'International Tables Vol C Tables 4.2.6.8 and 6.1.1.4'

loop_
_geom_angle_atom_site_label_1
_geom_angle_atom_site_label_2
_geom_angle_atom_site_label_3
_geom_angle
_geom_angle_site_symmetry_1
_geom_angle_site_symmetry_3
_geom_angle_publ_flag
N3 Cu1 N3 180.0 13_655 . ?
N3 Cu1 N6 89.52(13) 13_655 11_666 ?
N3 Cu1 N6 90.48(13) . 11_666 ?
N3 Cu1 N6 90.48(13) 13_655 5_544 ?
N3 Cu1 N6 89.52(13) . 5_544 ?
N6 Cu1 N6 180.0 11_666 5_544 ?
C1 N1 C4 116.2(5) . . ?
C2 N2 C3 115.7(5) . . ?
C5 N3 N4 107.4(3) . . ?
C5 N3 Cu1 124.1(3) . . ?
N4 N3 Cu1 127.9(3) . . ?
C6 N4 N3 103.0(3) . . ?
C5 N5 C6 100.1(3) . . ?
C9 N6 C10 117.5(3) . . ?
C9 N6 Cu1 122.0(3) . 9_655 ?
C10 N6 Cu1 120.1(3) . 9_655 ?
N1 C1 C2 121.9(5) . . ?
N2 C2 C1 122.5(5) . . ?
N2 C3 C4 122.4(5) . . ?
N1 C4 C3 121.2(4) . . ?
N1 C4 C5 115.2(4) . . ?
C3 C4 C5 123.6(4) . . ?
N3 C5 N5 113.6(3) . . ?
N3 C5 C4 119.7(4) . . ?
N5 C5 C4 126.7(4) . . ?
N4 C6 N5 115.9(3) . . ?
N4 C6 C7 119.3(3) . . ?
N5 C6 C7 124.6(4) . . ?
C8 C7 C11 118.5(3) . . ?
C8 C7 C6 121.0(3) . . ?
C11 C7 C6 120.4(4) . . ?
C7 C8 C9 118.4(4) . . ?
N6 C9 C8 123.4(4) . . ?
N6 C10 C11 123.0(4) . . ?
C10 C11 C7 119.0(4) . . ?

loop_
_geom_bond_atom_site_label_1
_geom_bond_atom_site_label_2
_geom_bond_distance
_geom_bond_site_symmetry_2
_geom_bond_publ_flag
Cu1 N3 1.937(3) 13_655 ?
Cu1 N3 1.937(3) . ?
Cu1 N6 2.073(3) 11_666 ?
Cu1 N6 2.073(3) 5_544 ?
N1 C1 1.327(6) . ?
N1 C4 1.339(5) . ?
N2 C2 1.310(8) . ?
N2 C3 1.342(6) . ?
N3 C5 1.329(5) . ?
N3 N4 1.369(4) . ?
N4 C6 1.336(5) . ?
N5 C5 1.344(5) . ?
N5 C6 1.351(5) . ?
N6 C9 1.332(5) . ?
N6 C10 1.333(5) . ?
N6 Cu1 2.073(3) 9_655 ?
C1 C2 1.360(8) . ?
C3 C4 1.351(7) . ?
C4 C5 1.468(5) . ?
C6 C7 1.479(5) . ?
C7 C8 1.375(5) . ?
C7 C11 1.384(5) . ?
C8 C9 1.381(5) . ?
C10 C11 1.373(5) . ?
